data_1517344
loop_
_publ_author_name
'Brissos, Rosa F.'
'Torrents, Ester'
'Mariana Dos Santos Mello, Francyelli'
'Carvalho Pires, Wanessa'
'de Paula Silveira-Lacerda, Elis\^angela'
'Caballero, Ana B.'
'Caubet, Amparo'
'Massera, Chiara'
'Roubeau, Olivier'
'Teat, Simon J.'
'Gamez, Patrick'

_publ_section_title
;
 Highly cytotoxic DNA-interacting copper(ii) coordination compounds.
;
_journal_issue 10
_journal_name_full 'Metallomics : integrated biometal science'
_journal_page_first 1853
_journal_page_last 1868
_journal_paper_doi 10.1039/c4mt00152d
_journal_volume 6
_journal_year 2014
_chemical_formula_moiety 'C16 H18 Cl Cu N3 O, C H4 O'
_chemical_formula_sum 'C17 H22 Cl Cu N3 O2'
_chemical_formula_weight 399.37
_chemical_name_systematic
; 
 ? 
;
_space_group_IT_number 2
_symmetry_cell_setting triclinic
_symmetry_space_group_name_Hall '-P 1'
_symmetry_space_group_name_H-M 'P -1'
_atom_sites_solution_hydrogens geom
_atom_sites_solution_primary direct
_atom_sites_solution_secondary difmap
_audit_creation_method SHELXL-97
_cell_angle_alpha 103.3680(10)
_cell_angle_beta 96.2100(10)
_cell_angle_gamma 100.2460(10)
_cell_formula_units_Z 2
_cell_length_a 7.9513(4)
_cell_length_b 10.1551(5)
_cell_length_c 11.4377(5)
_cell_measurement_reflns_used 6302
_cell_measurement_temperature 100(2)
_cell_measurement_theta_max 33.60
_cell_measurement_theta_min 3.24
_cell_volume 873.38(7)
_computing_cell_refinement 'Bruker SAINT v7.56a'
_computing_data_collection 'Bruker APEX 2'
_computing_data_reduction 'Bruker SAINT v7.56a'
_computing_molecular_graphics 'Bruker SHELXTL'
_computing_publication_material 'Bruker SHELXTL & local programs'
_computing_structure_refinement 'Bruker SHELXTL'
_computing_structure_solution 'SIR92 (Altomare, 1993)'
_diffrn_ambient_temperature 100(2)
_diffrn_measured_fraction_theta_full 0.978
_diffrn_measured_fraction_theta_max 0.978
_diffrn_measurement_device_type 'Bruker APEX II CCD diffractometer'
_diffrn_measurement_method '\w rotation with narrow frames'
_diffrn_radiation_monochromator 'silicon 111'
_diffrn_radiation_source 'Advanced Light Source station 11.3.1'
_diffrn_radiation_type synchrotron
_diffrn_radiation_wavelength 0.77490
_diffrn_reflns_av_R_equivalents 0.0472
_diffrn_reflns_av_sigmaI/netI 0.0681
_diffrn_reflns_limit_h_max 10
_diffrn_reflns_limit_h_min -10
_diffrn_reflns_limit_k_max 13
_diffrn_reflns_limit_k_min -13
_diffrn_reflns_limit_l_max 15
_diffrn_reflns_limit_l_min -15
_diffrn_reflns_number 8951
_diffrn_reflns_theta_full 31.10
_diffrn_reflns_theta_max 31.10
_diffrn_reflns_theta_min 2.87
_diffrn_standards_number 0
_exptl_absorpt_coefficient_mu 1.791
_exptl_absorpt_correction_T_max 0.96
_exptl_absorpt_correction_T_min 0.87
_exptl_absorpt_correction_type multi-scan
_exptl_absorpt_process_details 'SADABS v2.10 Bruker AXS Madison WI US'
_exptl_crystal_colour green
_exptl_crystal_density_diffrn 1.519
_exptl_crystal_density_method 'not measured'
_exptl_crystal_description plate
_exptl_crystal_F_000 414
_exptl_crystal_size_max 0.08
_exptl_crystal_size_mid 0.06
_exptl_crystal_size_min 0.02
_refine_diff_density_max 0.749
_refine_diff_density_min -0.896
_refine_diff_density_rms 0.141
_refine_ls_extinction_method none
_refine_ls_goodness_of_fit_ref 1.115
_refine_ls_hydrogen_treatment mixed
_refine_ls_matrix_type full
_refine_ls_number_parameters 221
_refine_ls_number_reflns 4258
_refine_ls_number_restraints 1
_refine_ls_restrained_S_all 1.116
_refine_ls_R_factor_all 0.0534
_refine_ls_R_factor_gt 0.0515
_refine_ls_shift/su_max 0.001
_refine_ls_shift/su_mean 0.000
_refine_ls_structure_factor_coef Fsqd
_refine_ls_weighting_details 'calc w=1/[\s^2^(Fo^2^)+(0.1111P)^2^+0.0000P] where P=(Fo^2^+2Fc^2^)/3'
_refine_ls_weighting_scheme calc
_refine_ls_wR_factor_gt 0.1601
_refine_ls_wR_factor_ref 0.1622
_reflns_number_gt 3941
_reflns_number_total 4258
_reflns_threshold_expression >2sigma(I)
_cod_data_source_file c4mt00152d1.cif
_cod_data_source_block pgaprime
_cod_depositor_comments 'Adding full bibliography for 1517344--1517349.cif.'
_cod_original_sg_symbol_H-M P-1
_cod_database_code 1517344

loop_
_symmetry_equiv_pos_as_xyz
'x, y, z'
'-x, -y, -z'

loop_
_atom_site_label
_atom_site_type_symbol
_atom_site_fract_x
_atom_site_fract_y
_atom_site_fract_z
_atom_site_U_iso_or_equiv
_atom_site_adp_type
_atom_site_occupancy
_atom_site_symmetry_multiplicity
_atom_site_calc_flag
_atom_site_refinement_flags
Cu1 Cu 0.27458(3) 0.42721(3) 0.59412(2) 0.01196(14) Uani 1 1 d .
Cl1 Cl 0.29679(8) 0.29406(6) 0.72536(5) 0.01695(17) Uani 1 1 d .
O1 O 0.4368(2) 0.57453(18) 0.70093(16) 0.0163(4) Uani 1 1 d .
N1 N 0.2617(3) 0.5316(2) 0.47134(18) 0.0136(4) Uani 1 1 d .
N2 N 0.1389(3) 0.4668(2) 0.37220(19) 0.0164(4) Uani 1 1 d .
H2A H 0.1238 0.5023 0.3095 0.020 Uiso 1 1 calc R
N3 N 0.0802(3) 0.2992(2) 0.47573(19) 0.0136(4) Uani 1 1 d .
C1 C 0.5155(3) 0.6937(2) 0.6859(2) 0.0144(5) Uani 1 1 d .
C2 C 0.6304(3) 0.7896(2) 0.7861(2) 0.0147(5) Uani 1 1 d .
C3 C 0.7157(3) 0.9135(2) 0.7675(2) 0.0177(5) Uani 1 1 d .
H3A H 0.7960 0.9764 0.8326 0.021 Uiso 1 1 calc R
C4 C 0.6880(3) 0.9496(3) 0.6563(2) 0.0188(5) Uani 1 1 d .
H4A H 0.7474 1.0358 0.6477 0.023 Uiso 1 1 calc R
C5 C 0.5754(3) 0.8598(3) 0.5612(2) 0.0168(5) Uani 1 1 d .
H5A H 0.5558 0.8839 0.4862 0.020 Uiso 1 1 calc R
C6 C 0.4874(3) 0.7307(2) 0.5735(2) 0.0131(4) Uani 1 1 d .
C7 C 0.6521(3) 0.7596(2) 0.9123(2) 0.0158(5) Uani 1 1 d .
C8 C 0.7841(4) 0.8749(3) 1.0050(2) 0.0229(5) Uani 1 1 d .
H8A H 0.8966 0.8840 0.9768 0.034 Uiso 1 1 calc R
H8B H 0.7949 0.8520 1.0838 0.034 Uiso 1 1 calc R
H8C H 0.7451 0.9625 1.0138 0.034 Uiso 1 1 calc R
C9 C 0.7158(4) 0.6239(3) 0.9075(2) 0.0196(5) Uani 1 1 d .
H9A H 0.6347 0.5472 0.8487 0.029 Uiso 1 1 calc R
H9B H 0.7227 0.6057 0.9882 0.029 Uiso 1 1 calc R
H9C H 0.8306 0.6326 0.8827 0.029 Uiso 1 1 calc R
C10 C 0.4771(4) 0.7482(3) 0.9597(2) 0.0232(6) Uani 1 1 d .
H10A H 0.3904 0.6747 0.9018 0.035 Uiso 1 1 calc R
H10B H 0.4397 0.8364 0.9686 0.035 Uiso 1 1 calc R
H10C H 0.4899 0.7262 1.0388 0.035 Uiso 1 1 calc R
C11 C 0.3606(3) 0.6489(2) 0.4726(2) 0.0145(5) Uani 1 1 d .
H11A H 0.3478 0.6823 0.4019 0.017 Uiso 1 1 calc R
C12 C 0.0404(3) 0.3431(2) 0.3760(2) 0.0148(5) Uani 1 1 d .
C13 C -0.0944(3) 0.2689(3) 0.2811(2) 0.0166(5) Uani 1 1 d .
H13A H -0.1205 0.3030 0.2121 0.020 Uiso 1 1 calc R
C14 C -0.1876(3) 0.1450(3) 0.2913(2) 0.0183(5) Uani 1 1 d .
H14A H -0.2797 0.0922 0.2290 0.022 Uiso 1 1 calc R
C15 C -0.1457(3) 0.0976(3) 0.3939(2) 0.0189(5) Uani 1 1 d .
H15A H -0.2082 0.0120 0.4016 0.023 Uiso 1 1 calc R
C16 C -0.0137(3) 0.1761(2) 0.4832(2) 0.0160(5) Uani 1 1 d .
H16A H 0.0136 0.1436 0.5529 0.019 Uiso 1 1 calc R
O1S O 0.0419(4) 0.6116(3) 0.2089(2) 0.0435(7) Uani 1 1 d D
H1S H -0.049(4) 0.646(4) 0.224(4) 0.052 Uiso 1 1 d D
C1S C 0.1344(4) 0.6778(3) 0.1328(3) 0.0251(6) Uani 1 1 d .
H1S1 H 0.1062 0.7689 0.1381 0.038 Uiso 1 1 calc R
H1S2 H 0.1026 0.6214 0.0486 0.038 Uiso 1 1 calc R
H1S3 H 0.2589 0.6892 0.1587 0.038 Uiso 1 1 calc R

loop_
_atom_site_aniso_label
_atom_site_aniso_U_11
_atom_site_aniso_U_22
_atom_site_aniso_U_33
_atom_site_aniso_U_23
_atom_site_aniso_U_13
_atom_site_aniso_U_12
Cu1 0.0128(2) 0.0125(2) 0.0109(2) 0.00459(13) 0.00130(13) 0.00174(13)
Cl1 0.0207(3) 0.0167(3) 0.0143(3) 0.0076(2) 0.0014(2) 0.0021(2)
O1 0.0190(9) 0.0155(8) 0.0136(8) 0.0067(6) 0.0000(7) -0.0008(7)
N1 0.0156(10) 0.0146(10) 0.0099(9) 0.0026(7) 0.0006(8) 0.0026(8)
N2 0.0195(11) 0.0169(10) 0.0123(9) 0.0064(8) -0.0009(8) 0.0009(8)
N3 0.0117(9) 0.0146(9) 0.0139(9) 0.0039(7) 0.0006(7) 0.0018(7)
C1 0.0159(11) 0.0156(11) 0.0136(11) 0.0056(8) 0.0034(9) 0.0051(9)
C2 0.0152(11) 0.0157(11) 0.0146(11) 0.0050(9) 0.0039(9) 0.0044(9)
C3 0.0205(12) 0.0154(11) 0.0164(11) 0.0041(9) 0.0038(10) 0.0009(9)
C4 0.0223(13) 0.0153(11) 0.0210(12) 0.0083(9) 0.0057(10) 0.0032(9)
C5 0.0202(12) 0.0164(11) 0.0164(11) 0.0072(9) 0.0079(10) 0.0037(9)
C6 0.0144(11) 0.0138(10) 0.0131(10) 0.0051(8) 0.0039(9) 0.0048(8)
C7 0.0184(12) 0.0165(11) 0.0123(10) 0.0045(8) 0.0012(9) 0.0028(9)
C8 0.0280(14) 0.0225(12) 0.0145(11) 0.0038(9) -0.0020(10) 0.0001(10)
C9 0.0245(14) 0.0182(12) 0.0161(11) 0.0051(9) -0.0001(10) 0.0059(10)
C10 0.0220(13) 0.0384(15) 0.0142(11) 0.0107(11) 0.0057(10) 0.0120(11)
C11 0.0151(11) 0.0167(11) 0.0143(11) 0.0071(9) 0.0052(9) 0.0048(9)
C12 0.0155(11) 0.0155(11) 0.0145(11) 0.0039(8) 0.0042(9) 0.0047(9)
C13 0.0155(12) 0.0225(12) 0.0123(10) 0.0036(9) 0.0020(9) 0.0060(9)
C14 0.0139(11) 0.0207(12) 0.0178(11) 0.0005(9) 0.0022(9) 0.0036(9)
C15 0.0151(12) 0.0158(11) 0.0254(13) 0.0043(10) 0.0044(10) 0.0026(9)
C16 0.0151(11) 0.0159(11) 0.0174(11) 0.0054(9) 0.0011(9) 0.0032(9)
O1S 0.0448(15) 0.0726(18) 0.0452(14) 0.0469(14) 0.0286(13) 0.0410(14)
C1S 0.0288(15) 0.0244(13) 0.0258(14) 0.0125(11) 0.0054(12) 0.0061(11)

loop_
_atom_type_symbol
_atom_type_description
_atom_type_scat_dispersion_real
_atom_type_scat_dispersion_imag
_atom_type_scat_source
C C -0.0020 0.0020 'WCROMER Program in WinGX L.Kissel & R.H.Pratt Acta Cryst A46 170 1990'
H H 0.0000 0.0000 'WCROMER Program in WinGX L.Kissel & R.H.Pratt Acta Cryst A46 170 1990'
N N -0.0031 0.0040 'WCROMER Program in WinGX L.Kissel & R.H.Pratt Acta Cryst A46 170 1990'
O O -0.0041 0.0074 'WCROMER Program in WinGX L.Kissel & R.H.Pratt Acta Cryst A46 170 1990'
Cl Cl 0.1408 0.1896 'WCROMER Program in WinGX L.Kissel & R.H.Pratt Acta Cryst A46 170 1990'
Cu Cu 0.1330 1.4803 'WCROMER Program in WinGX L.Kissel & R.H.Pratt Acta Cryst A46 170 1990'

loop_
_geom_angle_atom_site_label_1
_geom_angle_atom_site_label_2
_geom_angle_atom_site_label_3
_geom_angle
O1 Cu1 N1 91.27(8)
O1 Cu1 N3 169.17(8)
N1 Cu1 N3 80.94(9)
O1 Cu1 Cl1 90.92(6)
N1 Cu1 Cl1 175.51(6)
N3 Cu1 Cl1 97.38(6)
C1 O1 Cu1 131.01(16)
C11 N1 N2 118.9(2)
C11 N1 Cu1 127.29(18)
N2 N1 Cu1 113.71(15)
N1 N2 C12 116.0(2)
N1 N2 H2A 122.0
C12 N2 H2A 122.0
C12 N3 C16 117.9(2)
C12 N3 Cu1 113.49(16)
C16 N3 Cu1 128.61(17)
O1 C1 C6 122.1(2)
O1 C1 C2 118.8(2)
C6 C1 C2 119.1(2)
C3 C2 C1 117.9(2)
C3 C2 C7 121.2(2)
C1 C2 C7 120.8(2)
C2 C3 C4 122.8(2)
C2 C3 H3A 118.6
C4 C3 H3A 118.6
C5 C4 C3 119.5(2)
C5 C4 H4A 120.3
C3 C4 H4A 120.3
C4 C5 C6 120.4(2)
C4 C5 H5A 119.8
C6 C5 H5A 119.8
C5 C6 C1 120.2(2)
C5 C6 C11 116.4(2)
C1 C6 C11 123.2(2)
C8 C7 C2 111.8(2)
C8 C7 C9 106.9(2)
C2 C7 C9 111.67(19)
C8 C7 C10 108.0(2)
C2 C7 C10 109.4(2)
C9 C7 C10 108.9(2)
C7 C8 H8A 109.5
C7 C8 H8B 109.5
H8A C8 H8B 109.5
C7 C8 H8C 109.5
H8A C8 H8C 109.5
H8B C8 H8C 109.5
C7 C9 H9A 109.5
C7 C9 H9B 109.5
H9A C9 H9B 109.5
C7 C9 H9C 109.5
H9A C9 H9C 109.5
H9B C9 H9C 109.5
C7 C10 H10A 109.5
C7 C10 H10B 109.5
H10A C10 H10B 109.5
C7 C10 H10C 109.5
H10A C10 H10C 109.5
H10B C10 H10C 109.5
N1 C11 C6 124.3(2)
N1 C11 H11A 117.8
C6 C11 H11A 117.8
N3 C12 N2 115.8(2)
N3 C12 C13 122.9(2)
N2 C12 C13 121.3(2)
C14 C13 C12 117.9(2)
C14 C13 H13A 121.0
C12 C13 H13A 121.0
C13 C14 C15 119.6(2)
C13 C14 H14A 120.2
C15 C14 H14A 120.2
C16 C15 C14 119.2(2)
C16 C15 H15A 120.4
C14 C15 H15A 120.4
N3 C16 C15 122.5(2)
N3 C16 H16A 118.8
C15 C16 H16A 118.8
C1S O1S H1S 111(3)
O1S C1S H1S1 109.5
O1S C1S H1S2 109.5
H1S1 C1S H1S2 109.5
O1S C1S H1S3 109.5
H1S1 C1S H1S3 109.5
H1S2 C1S H1S3 109.5

loop_
_geom_bond_atom_site_label_1
_geom_bond_atom_site_label_2
_geom_bond_distance
Cu1 O1 1.8768(18)
Cu1 N1 1.950(2)
Cu1 N3 1.983(2)
Cu1 Cl1 2.2537(6)
O1 C1 1.317(3)
N1 C11 1.301(3)
N1 N2 1.364(3)
N2 C12 1.369(3)
N2 H2A 0.8800
N3 C12 1.344(3)
N3 C16 1.363(3)
C1 C6 1.427(3)
C1 C2 1.428(3)
C2 C3 1.393(3)
C2 C7 1.540(3)
C3 C4 1.408(3)
C3 H3A 0.9500
C4 C5 1.362(4)
C4 H4A 0.9500
C5 C6 1.417(3)
C5 H5A 0.9500
C6 C11 1.430(3)
C7 C8 1.532(4)
C7 C9 1.542(3)
C7 C10 1.542(3)
C8 H8A 0.9800
C8 H8B 0.9800
C8 H8C 0.9800
C9 H9A 0.9800
C9 H9B 0.9800
C9 H9C 0.9800
C10 H10A 0.9800
C10 H10B 0.9800
C10 H10C 0.9800
C11 H11A 0.9500
C12 C13 1.406(4)
C13 C14 1.378(4)
C13 H13A 0.9500
C14 C15 1.397(4)
C14 H14A 0.9500
C15 C16 1.369(4)
C15 H15A 0.9500
C16 H16A 0.9500
O1S C1S 1.409(3)
O1S H1S 0.876(19)
C1S H1S1 0.9800
C1S H1S2 0.9800
C1S H1S3 0.9800
